data_1562729
loop_
_publ_author_name
'Kalo, Hussein'
'Milius, Wolfgang'
'Br\"au, Michael'
'Breu, Josef'

_publ_section_title
;
 Synthesis and single crystal structure refinement of the one-layer
 hydrate of sodium brittle mica
;
_journal_name_full 'Journal of Solid State Chemistry'
_journal_page_first 57
_journal_page_last 64
_journal_paper_doi 10.1016/j.jssc.2012.09.026
_journal_volume 198
_journal_year 2013
_chemical_formula_sum 'Al1.65 F2 Mg3 Na1.65 O13 Si2.35'
_chemical_formula_weight 467.39
_chemical_name_common 'one-layer hydrate sodium brittle mica'
_space_group_IT_number 5
_space_group_name_Hall 'C 2y'
_space_group_name_H-M_alt 'C 1 2 1'
_symmetry_cell_setting monoclinic
_symmetry_space_group_name_H-M 'C 1 2 1'
_atom_sites_solution_hydrogens .
_atom_sites_solution_primary direct
_atom_sites_solution_secondary difmap
_cell_angle_alpha 90.00
_cell_angle_beta 98.35(3)
_cell_angle_gamma 90.00
_cell_formula_units_Z 2
_cell_length_a 5.3520(11)
_cell_length_b 9.2700(19)
_cell_length_c 12.145(2)
_cell_measurement_reflns_used 1365
_cell_measurement_temperature 173(2)
_cell_measurement_theta_max 25.33
_cell_measurement_theta_min 3.39
_cell_volume 596.2(2)
_computing_cell_refinement 'STOE CELL'
_computing_data_collection 'STOE IPDS 1'
_computing_data_reduction 'STOE X-RED'
_computing_molecular_graphics 'Bruker SHELXTL'
_computing_publication_material 'Bruker SHELXTL'
_computing_structure_refinement 'SHELXL-97 (Sheldrick, 1997)'
_computing_structure_solution 'SHELXS-97 (Sheldrick, 1990)'
_diffrn_ambient_temperature 173(2)
_diffrn_measured_fraction_theta_full 0.890
_diffrn_measured_fraction_theta_max 0.890
_diffrn_measurement_device_type 'STOE IPDS 1'
_diffrn_measurement_method 'phi scans'
_diffrn_radiation_monochromator graphite
_diffrn_radiation_source 'fine-focus sealed tube'
_diffrn_radiation_type MoK\a
_diffrn_radiation_wavelength 0.71073
_diffrn_reflns_av_R_equivalents 0.0000
_diffrn_reflns_av_sigmaI/netI 0.0434
_diffrn_reflns_limit_h_max 6
_diffrn_reflns_limit_h_min -6
_diffrn_reflns_limit_k_max 10
_diffrn_reflns_limit_k_min -11
_diffrn_reflns_limit_l_max 14
_diffrn_reflns_limit_l_min -14
_diffrn_reflns_number 720
_diffrn_reflns_theta_full 25.33
_diffrn_reflns_theta_max 25.33
_diffrn_reflns_theta_min 3.39
_exptl_absorpt_coefficient_mu 0.778
_exptl_crystal_colour colorless
_exptl_crystal_density_diffrn 2.604
_exptl_crystal_density_method 'not measured'
_exptl_crystal_description platelet
_exptl_crystal_F_000 461
_exptl_crystal_size_max 0.2
_exptl_crystal_size_mid 0.2
_exptl_crystal_size_min 0.05
_refine_diff_density_max 1.633
_refine_diff_density_min -1.106
_refine_diff_density_rms 0.337
_refine_ls_abs_structure_details 'Flack H D (1983), Acta Cryst. A39, 876-881'
_refine_ls_abs_structure_Flack 5(5)
_refine_ls_extinction_method none
_refine_ls_goodness_of_fit_ref 0.986
_refine_ls_hydrogen_treatment .
_refine_ls_matrix_type full
_refine_ls_number_parameters 119
_refine_ls_number_reflns 720
_refine_ls_number_restraints 1
_refine_ls_restrained_S_all 0.985
_refine_ls_R_factor_all 0.1522
_refine_ls_R_factor_gt 0.0832
_refine_ls_shift/su_max 0.184
_refine_ls_shift/su_mean 0.015
_refine_ls_structure_factor_coef Fsqd
_refine_ls_weighting_details 'calc w=1/[\s^2^(Fo^2^)+(0.1000P)^2^+10.0000P] where P=(Fo^2^+2Fc^2^)/3'
_refine_ls_weighting_scheme calc
_refine_ls_wR_factor_gt 0.2107
_refine_ls_wR_factor_ref 0.2452
_reflns_number_gt 307
_reflns_number_total 720
_reflns_threshold_expression >2sigma(I)
_cod_data_source_file JSSC-2013-198-57.CIF
_cod_data_source_block 1WL-BM
_cod_depositor_comments
;
The following automatic conversions were performed:

data item '_symmetry_cell_setting' value 'Monoclinic' was changed to
'monoclinic' in accordance with the built-in table derived from the
CIF Core dictionary named 'cif_core.dic' version 2.4.5 last updated
on 2014-11-21.

Automatic conversion script
Id: cif_fix_values 8369 2020-08-20 11:38:08Z andrius 
;
_cod_original_cell_volume 596.1(2)
_cod_original_sg_symbol_H-M C2
_cod_database_code 1562729

loop_
_symmetry_equiv_pos_as_xyz
'x, y, z'
'-x, y, -z'
'x+1/2, y+1/2, z'
'-x+1/2, y+1/2, -z'

loop_
_atom_site_label
_atom_site_type_symbol
_atom_site_fract_x
_atom_site_fract_y
_atom_site_fract_z
_atom_site_U_iso_or_equiv
_atom_site_adp_type
_atom_site_occupancy
_atom_site_symmetry_multiplicity
_atom_site_calc_flag
_atom_site_refinement_flags
_atom_site_disorder_assembly
_atom_site_disorder_group
Al Al -0.2461(6) -0.1673(3) -0.22990(11) 0.0339(5) Uani 0.851(4) 1 d P . .
Si1 Si -0.2461(6) -0.1673(3) -0.22990(11) 0.0339(5) Uani 0.156(4) 1 d P . .
Si Si -0.7458(7) -0.3228(3) -0.23116(12) 0.0433(6) Uani 1 1 d . . .
Mg1 Mg 0.0000 0.0004(9) 0.0000 0.0430(8) Uani 1 2 d S . .
Mg2 Mg 0.0000 0.3344(5) 0.0000 0.0334(7) Uani 1 2 d S . .
Mg3 Mg 0.0000 -0.3203(5) 0.0000 0.0437(10) Uani 1 2 d S . .
Na Na -0.2164(9) 0.0010(9) 0.3545(2) 0.0591(9) Uani 0.85 1 d P . .
F F -0.3029(9) 0.0088(8) 0.0834(2) 0.0480(10) Uani 1 1 d . . .
O1 O -0.2012(13) -0.1596(9) -0.0903(3) 0.0360(11) Uani 1 1 d . . .
O2 O -0.6974(15) -0.3390(7) -0.0890(3) 0.0376(13) Uani 1 1 d . . .
O3 O -0.7047(9) -0.4893(12) -0.2803(4) 0.0479(14) Uani 1 1 d . . .
O4 O -0.5438(14) -0.2104(5) -0.2814(4) 0.0453(17) Uani 1 1 d . . .
O5 O -1.0373(13) -0.2749(5) -0.2833(4) 0.0424(16) Uani 1 1 d . . .
O8 O -0.5000 -0.3329(13) -0.5000 0.0479(19) Uani 1 2 d S . .
O6 O -0.5000 0.0209(9) 0.5000 0.083(3) Uani 1 2 d S . .
O7 O 0.0000 -0.205(3) 0.5000 0.217(14) Uani 1 2 d S . .

loop_
_atom_site_aniso_label
_atom_site_aniso_U_11
_atom_site_aniso_U_22
_atom_site_aniso_U_33
_atom_site_aniso_U_23
_atom_site_aniso_U_13
_atom_site_aniso_U_12
Al 0.0454(10) 0.0202(6) 0.0356(7) -0.0014(14) 0.0044(13) -0.0039(14)
Si1 0.0454(10) 0.0202(6) 0.0356(7) -0.0014(14) 0.0044(13) -0.0039(14)
Si 0.0653(13) 0.0232(7) 0.0430(8) -0.0054(13) 0.0126(15) -0.0002(13)
Mg1 0.0671(17) 0.0277(11) 0.0357(11) 0.000 0.0124(19) 0.000
Mg2 0.0494(15) 0.0096(9) 0.0420(11) 0.000 0.010(2) 0.000
Mg3 0.052(2) 0.0322(15) 0.0441(13) 0.000 -0.004(3) 0.000
Na 0.0727(18) 0.0352(12) 0.0715(15) -0.018(4) 0.018(2) 0.006(4)
F 0.071(2) 0.0149(12) 0.0624(16) 0.004(4) 0.023(2) -0.004(4)
O1 0.042(2) 0.0331(18) 0.0304(15) 0.007(4) -0.003(3) 0.000(4)
O2 0.049(3) 0.0195(18) 0.0430(19) 0.002(3) 0.003(4) -0.008(3)
O3 0.058(3) 0.038(2) 0.054(2) -0.015(5) 0.028(2) 0.000(5)
O4 0.049(3) 0.050(3) 0.039(2) -0.016(2) 0.014(3) -0.020(2)
O5 0.050(3) 0.030(2) 0.044(3) 0.004(2) -0.003(3) -0.027(2)
O8 0.089(5) 0.025(2) 0.023(2) 0.000 -0.013(5) 0.000
O6 0.165(8) 0.013(4) 0.074(4) 0.000 0.028(7) 0.000
O7 0.23(2) 0.19(3) 0.224(17) 0.000 0.02(3) 0.000

loop_
_atom_type_symbol
_atom_type_description
_atom_type_scat_dispersion_real
_atom_type_scat_dispersion_imag
_atom_type_scat_source
O O 0.0106 0.0060 'International Tables Vol C Tables 4.2.6.8 and 6.1.1.4'
F F 0.0171 0.0103 'International Tables Vol C Tables 4.2.6.8 and 6.1.1.4'
Na Na 0.0362 0.0249 'International Tables Vol C Tables 4.2.6.8 and 6.1.1.4'
Mg Mg 0.0486 0.0363 'International Tables Vol C Tables 4.2.6.8 and 6.1.1.4'
Al Al 0.0645 0.0514 'International Tables Vol C Tables 4.2.6.8 and 6.1.1.4'
Si Si 0.0817 0.0704 'International Tables Vol C Tables 4.2.6.8 and 6.1.1.4'

loop_
_geom_angle_atom_site_label_1
_geom_angle_atom_site_label_2
_geom_angle_atom_site_label_3
_geom_angle
_geom_angle_site_symmetry_1
_geom_angle_site_symmetry_3
O5 Al O1 113.9(3) 1_655 .
O5 Al O4 111.2(3) 1_655 .
O1 Al O4 112.1(3) . .
O5 Al O3 106.9(3) 1_655 3
O1 Al O3 107.5(4) . 3
O4 Al O3 104.5(3) . 3
O5 Al Mg3 82.2(2) 1_655 .
O1 Al Mg3 33.6(3) . .
O4 Al Mg3 117.7(2) . .
O3 Al Mg3 130.2(2) 3 .
O5 Al Mg2 134.9(2) 1_655 3_445
O1 Al Mg2 32.4(3) . 3_445
O4 Al Mg2 80.2(2) . 3_445
O3 Al Mg2 112.0(2) 3 3_445
Mg3 Al Mg2 55.56(6) . 3_445
O5 Al Mg1 113.4(2) 1_655 .
O1 Al Mg1 31.2(3) . .
O4 Al Mg1 132.1(2) . .
O3 Al Mg1 78.5(2) 3 .
Mg3 Al Mg1 54.12(16) . .
Mg2 Al Mg1 55.99(7) 3_445 .
O5 Al Na 131.1(2) 1_655 2_455
O1 Al Na 114.5(3) . 2_455
O4 Al Na 41.5(2) . 2_455
O3 Al Na 64.2(2) 3 2_455
Mg3 Al Na 142.30(11) . 2_455
Mg2 Al Na 87.06(10) 3_445 2_455
Mg1 Al Na 111.44(17) . 2_455
O5 Al Na 45.7(2) 1_655 4_445
O1 Al Na 118.4(3) . 4_445
O4 Al Na 68.2(2) . 4_445
O3 Al Na 133.0(2) 3 4_445
Mg3 Al Na 88.75(13) . 4_445
Mg2 Al Na 112.11(14) 3_445 4_445
Mg1 Al Na 142.10(17) . 4_445
Na Al Na 102.86(14) 2_455 4_445
O5 Al Na 62.9(2) 1_655 2
O1 Al Na 114.6(3) . 2
O4 Al Na 130.4(2) . 2
O3 Al Na 45.6(2) 3 2
Mg3 Al Na 110.37(11) . 2
Mg2 Al Na 141.51(14) 3_445 2
Mg1 Al Na 86.23(12) . 2
Na Al Na 102.11(18) 2_455 2
Na Al Na 102.23(14) 4_445 2
O3 Si O5 106.0(3) . .
O3 Si O4 108.5(3) . .
O5 Si O4 108.4(3) . .
O3 Si O2 105.6(3) . .
O5 Si O2 113.9(4) . .
O4 Si O2 114.1(3) . .
O3 Si Na 131.8(2) . 2_455
O5 Si Na 66.2(2) . 2_455
O4 Si Na 44.0(2) . 2_455
O2 Si Na 121.3(3) . 2_455
O3 Si Na 63.6(2) . 4_345
O5 Si Na 44.1(2) . 4_345
O4 Si Na 132.5(2) . 4_345
O2 Si Na 112.9(3) . 4_345
Na Si Na 103.74(14) 2_455 4_345
O3 Si Na 43.8(2) . 4_445
O5 Si Na 130.6(2) . 4_445
O4 Si Na 66.4(3) . 4_445
O2 Si Na 112.3(3) . 4_445
Na Si Na 103.22(14) 2_455 4_445
Na Si Na 101.01(18) 4_345 4_445
O2 Mg1 O2 86.4(5) 4_455 3
O2 Mg1 F 81.2(3) 4_455 2
O2 Mg1 F 95.6(3) 3 2
O2 Mg1 F 95.6(3) 4_455 .
O2 Mg1 F 81.2(3) 3 .
F Mg1 F 175.6(6) 2 .
O2 Mg1 O1 179.4(4) 4_455 .
O2 Mg1 O1 93.1(2) 3 .
F Mg1 O1 99.0(3) 2 .
F Mg1 O1 84.2(3) . .
O2 Mg1 O1 93.1(2) 4_455 2
O2 Mg1 O1 179.4(4) 3 2
F Mg1 O1 84.2(3) 2 2
F Mg1 O1 99.0(3) . 2
O1 Mg1 O1 87.5(5) . 2
O2 Mg1 Mg3 136.8(2) 4_455 .
O2 Mg1 Mg3 136.8(2) 3 .
F Mg1 Mg3 92.2(3) 2 .
F Mg1 Mg3 92.2(3) . .
O1 Mg1 Mg3 43.8(3) . .
O1 Mg1 Mg3 43.8(3) 2 .
O2 Mg1 Mg2 43.2(2) 4_455 .
O2 Mg1 Mg2 43.2(2) 3 .
F Mg1 Mg2 87.8(3) 2 .
F Mg1 Mg2 87.8(3) . .
O1 Mg1 Mg2 136.2(3) . .
O1 Mg1 Mg2 136.2(3) 2 .
Mg3 Mg1 Mg2 180.0 . .
O2 Mg1 Mg2 138.2(2) 4_455 3_445
O2 Mg1 Mg2 89.0(2) 3 3_445
F Mg1 Mg2 140.6(3) 2 3_445
F Mg1 Mg2 42.7(2) . 3_445
O1 Mg1 Mg2 41.63(19) . 3_445
O1 Mg1 Mg2 91.5(3) 2 3_445
Mg3 Mg1 Mg2 60.09(16) . 3_445
Mg2 Mg1 Mg2 119.91(16) . 3_445
O2 Mg1 Mg2 89.0(2) 4_455 3_545
O2 Mg1 Mg2 138.2(2) 3 3_545
F Mg1 Mg2 42.7(2) 2 3_545
F Mg1 Mg2 140.6(3) . 3_545
O1 Mg1 Mg2 91.5(3) . 3_545
O1 Mg1 Mg2 41.63(19) 2 3_545
Mg3 Mg1 Mg2 60.09(16) . 3_545
Mg2 Mg1 Mg2 119.91(16) . 3_545
Mg2 Mg1 Mg2 120.2(3) 3_445 3_545
O2 Mg1 Mg3 40.6(2) 4_455 3
O2 Mg1 Mg3 89.4(3) 3 3
F Mg1 Mg3 40.6(2) 2 3
F Mg1 Mg3 135.9(3) . 3
O1 Mg1 Mg3 139.51(19) . 3
O1 Mg1 Mg3 90.1(2) 2 3
Mg3 Mg1 Mg3 121.83(15) . 3
Mg2 Mg1 Mg3 58.17(15) . 3
Mg2 Mg1 Mg3 178.1(3) 3_445 3
Mg2 Mg1 Mg3 61.75(11) 3_545 3
O2 Mg1 Mg3 89.4(3) 4_455 3_455
O2 Mg1 Mg3 40.6(2) 3 3_455
F Mg1 Mg3 135.9(3) 2 3_455
F Mg1 Mg3 40.6(2) . 3_455
O1 Mg1 Mg3 90.1(2) . 3_455
O1 Mg1 Mg3 139.51(19) 2 3_455
Mg3 Mg1 Mg3 121.83(15) . 3_455
Mg2 Mg1 Mg3 58.17(15) . 3_455
Mg2 Mg1 Mg3 61.75(11) 3_445 3_455
Mg2 Mg1 Mg3 178.1(3) 3_545 3_455
Mg3 Mg1 Mg3 116.3(3) 3 3_455
F Mg2 F 79.8(4) 3 4_455
F Mg2 O1 82.1(2) 3 3
F Mg2 O1 95.5(3) 4_455 3
F Mg2 O1 95.5(3) 3 4_455
F Mg2 O1 82.1(2) 4_455 4_455
O1 Mg2 O1 176.9(5) 3 4_455
F Mg2 O2 178.2(2) 3 3
F Mg2 O2 99.1(2) 4_455 3
O1 Mg2 O2 96.7(3) 3 3
O1 Mg2 O2 85.7(3) 4_455 3
F Mg2 O2 99.1(2) 3 4_455
F Mg2 O2 178.2(2) 4_455 4_455
O1 Mg2 O2 85.7(3) 3 4_455
O1 Mg2 O2 96.7(3) 4_455 4_455
O2 Mg2 O2 82.0(4) 3 4_455
F Mg2 Mg3 137.91(16) 3 3_455
F Mg2 Mg3 89.01(17) 4_455 3_455
O1 Mg2 Mg3 139.7(2) 3 3_455
O1 Mg2 Mg3 42.5(2) 4_455 3_455
O2 Mg2 Mg3 43.2(2) 3 3_455
O2 Mg2 Mg3 90.9(3) 4_455 3_455
F Mg2 Mg3 89.01(17) 3 3
F Mg2 Mg3 137.91(16) 4_455 3
O1 Mg2 Mg3 42.5(2) 3 3
O1 Mg2 Mg3 139.7(2) 4_455 3
O2 Mg2 Mg3 90.9(3) 3 3
O2 Mg2 Mg3 43.2(2) 4_455 3
Mg3 Mg2 Mg3 123.6(2) 3_455 3
F Mg2 Mg1 140.10(18) 3 .
F Mg2 Mg1 140.10(18) 4_455 .
O1 Mg2 Mg1 91.5(3) 3 .
O1 Mg2 Mg1 91.5(3) 4_455 .
O2 Mg2 Mg1 41.00(18) 3 .
O2 Mg2 Mg1 41.00(18) 4_455 .
Mg3 Mg2 Mg1 61.81(11) 3_455 .
Mg3 Mg2 Mg1 61.81(11) 3 .
F Mg2 Mg1 40.89(16) 3 3
F Mg2 Mg1 89.5(2) 4_455 3
O1 Mg2 Mg1 41.3(2) 3 3
O1 Mg2 Mg1 136.4(3) 4_455 3
O2 Mg2 Mg1 137.9(2) 3 3
O2 Mg2 Mg1 90.6(2) 4_455 3
Mg3 Mg2 Mg1 178.3(2) 3_455 3
Mg3 Mg2 Mg1 58.10(16) 3 3
Mg1 Mg2 Mg1 119.91(16) . 3
F Mg2 Mg1 89.5(2) 3 3_455
F Mg2 Mg1 40.89(16) 4_455 3_455
O1 Mg2 Mg1 136.4(3) 3 3_455
O1 Mg2 Mg1 41.3(2) 4_455 3_455
O2 Mg2 Mg1 90.6(2) 3 3_455
O2 Mg2 Mg1 137.9(2) 4_455 3_455
Mg3 Mg2 Mg1 58.10(16) 3_455 3_455
Mg3 Mg2 Mg1 178.3(2) 3 3_455
Mg1 Mg2 Mg1 119.91(16) . 3_455
Mg1 Mg2 Mg1 120.2(3) 3 3_455
F Mg2 Mg3 39.90(18) 3 1_565
F Mg2 Mg3 39.90(18) 4_455 1_565
O1 Mg2 Mg3 88.5(3) 3 1_565
O1 Mg2 Mg3 88.5(3) 4_455 1_565
O2 Mg2 Mg3 139.00(18) 3 1_565
O2 Mg2 Mg3 139.00(18) 4_455 1_565
Mg3 Mg2 Mg3 118.19(11) 3_455 1_565
Mg3 Mg2 Mg3 118.19(11) 3 1_565
Mg1 Mg2 Mg3 180.0 . 1_565
Mg1 Mg2 Mg3 60.09(16) 3 1_565
Mg1 Mg2 Mg3 60.09(16) 3_455 1_565
O2 Mg3 O2 170.5(4) 1_655 2_455
O2 Mg3 O1 87.1(3) 1_655 2
O2 Mg3 O1 99.8(3) 2_455 2
O2 Mg3 O1 99.8(3) 1_655 .
O2 Mg3 O1 87.1(3) 2_455 .
O1 Mg3 O1 87.3(4) 2 .
O2 Mg3 F 93.5(2) 1_655 4_445
O2 Mg3 F 79.1(2) 2_455 4_445
O1 Mg3 F 176.6(3) 2 4_445
O1 Mg3 F 95.9(2) . 4_445
O2 Mg3 F 79.1(2) 1_655 3_545
O2 Mg3 F 93.5(2) 2_455 3_545
O1 Mg3 F 95.9(2) 2 3_545
O1 Mg3 F 176.6(3) . 3_545
F Mg3 F 80.9(4) 4_445 3_545
O2 Mg3 Mg1 94.8(2) 1_655 .
O2 Mg3 Mg1 94.8(2) 2_455 .
O1 Mg3 Mg1 43.6(2) 2 .
O1 Mg3 Mg1 43.6(2) . .
F Mg3 Mg1 139.53(18) 4_445 .
F Mg3 Mg1 139.53(18) 3_545 .
O2 Mg3 Mg2 44.50(18) 1_655 3_545
O2 Mg3 Mg2 142.4(2) 2_455 3_545
O1 Mg3 Mg2 42.71(19) 2 3_545
O1 Mg3 Mg2 92.9(3) . 3_545
F Mg3 Mg2 138.03(16) 4_445 3_545
F Mg3 Mg2 88.57(17) 3_545 3_545
Mg1 Mg3 Mg2 61.81(11) . 3_545
O2 Mg3 Mg2 142.4(2) 1_655 3_445
O2 Mg3 Mg2 44.50(18) 2_455 3_445
O1 Mg3 Mg2 92.9(3) 2 3_445
O1 Mg3 Mg2 42.71(19) . 3_445
F Mg3 Mg2 88.57(17) 4_445 3_445
F Mg3 Mg2 138.03(16) 3_545 3_445
Mg1 Mg3 Mg2 61.81(11) . 3_445
Mg2 Mg3 Mg2 123.6(2) 3_545 3_445
O2 Mg3 Mg1 133.0(2) 1_655 3_445
O2 Mg3 Mg1 39.71(18) 2_455 3_445
O1 Mg3 Mg1 139.51(19) 2 3_445
O1 Mg3 Mg1 90.2(2) . 3_445
F Mg3 Mg1 39.50(16) 4_445 3_445
F Mg3 Mg1 88.2(2) 3_545 3_445
Mg1 Mg3 Mg1 121.83(15) . 3_445
Mg2 Mg3 Mg1 176.4(2) 3_545 3_445
Mg2 Mg3 Mg1 60.02(16) 3_445 3_445
O2 Mg3 Mg1 39.71(18) 1_655 3_545
O2 Mg3 Mg1 133.0(2) 2_455 3_545
O1 Mg3 Mg1 90.2(2) 2 3_545
O1 Mg3 Mg1 139.51(19) . 3_545
F Mg3 Mg1 88.2(2) 4_445 3_545
F Mg3 Mg1 39.50(16) 3_545 3_545
Mg1 Mg3 Mg1 121.83(15) . 3_545
Mg2 Mg3 Mg1 60.02(16) 3_545 3_545
Mg2 Mg3 Mg1 176.4(2) 3_445 3_545
Mg1 Mg3 Mg1 116.3(3) 3_445 3_545
O2 Mg3 Mg2 85.2(2) 1_655 1_545
O2 Mg3 Mg2 85.2(2) 2_455 1_545
O1 Mg3 Mg2 136.4(2) 2 1_545
O1 Mg3 Mg2 136.4(2) . 1_545
F Mg3 Mg2 40.47(18) 4_445 1_545
F Mg3 Mg2 40.47(18) 3_545 1_545
Mg1 Mg3 Mg2 180.0 . 1_545
Mg2 Mg3 Mg2 118.19(11) 3_545 1_545
Mg2 Mg3 Mg2 118.19(11) 3_445 1_545
Mg1 Mg3 Mg2 58.17(15) 3_445 1_545
Mg1 Mg3 Mg2 58.17(15) 3_545 1_545
O7 Na O4 79.9(5) . 2_455
O7 Na O6 80.7(2) . .
O4 Na O6 88.6(3) 2_455 .
O7 Na O3 86.6(3) . 4_455
O4 Na O3 110.2(4) 2_455 4_455
O6 Na O3 155.1(2) . 4_455
O7 Na O5 159.7(3) . 4_355
O4 Na O5 108.2(2) 2_455 4_355
O6 Na O5 80.9(3) . 4_355
O3 Na O5 107.0(4) 4_455 4_355
O7 Na O8 82.3(4) . 3_556
O4 Na O8 156.7(3) 2_455 3_556
O6 Na O8 73.81(17) . 3_556
O3 Na O8 83.4(2) 4_455 3_556
O5 Na O8 84.3(4) 4_355 3_556
O7 Na Si 69.8(4) . 2_455
O4 Na Si 28.60(19) 2_455 2_455
O6 Na Si 112.3(3) . 2_455
O3 Na Si 82.7(3) 4_455 2_455
O5 Na Si 125.83(17) 4_355 2_455
O8 Na Si 149.4(3) 3_556 2_455
O7 Na Si1 102.4(4) . 2_455
O4 Na Si1 27.01(16) 2_455 2_455
O6 Na Si1 77.80(17) . 2_455
O3 Na Si1 126.1(2) 4_455 2_455
O5 Na Si1 82.03(18) 4_355 2_455
O8 Na Si1 150.1(2) 3_556 2_455
Si Na Si1 53.24(13) 2_455 2_455
O7 Na Al 102.4(4) . 2_455
O4 Na Al 27.01(16) 2_455 2_455
O6 Na Al 77.80(17) . 2_455
O3 Na Al 126.1(2) 4_455 2_455
O5 Na Al 82.03(18) 4_355 2_455
O8 Na Al 150.1(2) 3_556 2_455
Si Na Al 53.24(13) 2_455 2_455
Si1 Na Al 0.00(10) 2_455 2_455
O7 Na Si 148.8(2) . 4_355
O4 Na Si 81.99(19) 2_455 4_355
O6 Na Si 73.65(17) . 4_355
O3 Na Si 123.6(3) 4_455 4_355
O5 Na Si 26.97(15) 4_355 4_355
O8 Na Si 106.7(3) 3_556 4_355
Si Na Si 103.74(14) 2_455 4_355
Si1 Na Si 55.31(9) 2_455 4_355
Al Na Si 55.31(9) 2_455 4_355
O7 Na Si1 154.7(4) . 4_455
O4 Na Si1 124.56(18) 2_455 4_455
O6 Na Si1 104.1(3) . 4_455
O3 Na Si1 79.0(3) 4_455 4_455
O5 Na Si1 28.48(18) 4_355 4_455
O8 Na Si1 75.5(3) 3_556 4_455
Si Na Si1 127.75(9) 2_455 4_455
Si1 Na Si1 102.86(14) 2_455 4_455
Al Na Si1 102.86(14) 2_455 4_455
Si Na Si1 52.53(13) 4_355 4_455
O7 Na Al 154.7(4) . 4_455
O4 Na Al 124.56(18) 2_455 4_455
O6 Na Al 104.1(3) . 4_455
O3 Na Al 79.0(3) 4_455 4_455
O5 Na Al 28.48(18) 4_355 4_455
O8 Na Al 75.5(3) 3_556 4_455
Si Na Al 127.75(9) 2_455 4_455
Si1 Na Al 102.86(14) 2_455 4_455
Al Na Al 102.86(14) 2_455 4_455
Si Na Al 52.53(13) 4_355 4_455
Si1 Na Al 0.00(4) 4_455 4_455
Mg1 F Mg2 96.4(3) . 3_445
Mg1 F Mg3 99.8(3) . 3_455
Mg2 F Mg3 99.6(2) 3_445 3_455
Al O1 Mg2 121.8(4) . 3_445
Al O1 Mg1 123.8(4) . .
Mg2 O1 Mg1 97.0(2) 3_445 .
Al O1 Mg3 119.6(4) . .
Mg2 O1 Mg3 94.8(2) 3_445 .
Mg1 O1 Mg3 92.6(3) . .
Si O2 Mg1 126.0(4) . 3_445
Si O2 Mg3 120.0(4) . 1_455
Mg1 O2 Mg3 99.7(2) 3_445 1_455
Si O2 Mg2 115.9(3) . 3_445
Mg1 O2 Mg2 95.8(3) 3_445 3_445
Mg3 O2 Mg2 92.3(2) 1_455 3_445
Si O3 Si1 134.3(3) . 3_445
Si O3 Al 134.3(3) . 3_445
Si1 O3 Al 0.00(11) 3_445 3_445
Si O3 Na 109.0(4) . 4_445
Si1 O3 Na 104.4(4) 3_445 4_445
Al O3 Na 104.4(4) 3_445 4_445
Al O4 Si 129.9(3) . .
Al O4 Na 111.5(3) . 2_455
Si O4 Na 107.4(4) . 2_455
Si1 O5 Al 0.00(18) 1_455 1_455
Si1 O5 Si 130.4(3) 1_455 .
Al O5 Si 130.4(3) 1_455 .
Si1 O5 Na 105.8(3) 1_455 4_345
Al O5 Na 105.8(3) 1_455 4_345
Si O5 Na 108.9(3) . 4_345
Na O8 Na 103.9(5) 3_444 4_445
Na O6 Na 171.5(5) . 2_456
Na O7 Na 91.6(8) 2_556 .

loop_
_geom_bond_atom_site_label_1
_geom_bond_atom_site_label_2
_geom_bond_distance
_geom_bond_site_symmetry_2
Al O5 1.695(7) 1_655
Al O1 1.679(3) .
Al O4 1.673(7) .
Al O3 1.786(11) 3
Al Mg3 3.236(3) .
Al Mg2 3.278(2) 3_445
Al Mg1 3.299(5) .
Al Na 3.426(6) 2_455
Al Na 3.420(8) 4_445
Al Na 3.456(6) 2
Si O3 1.681(11) .
Si O5 1.657(7) .
Si O4 1.679(7) .
Si O2 1.715(4) .
Si Na 3.348(8) 2_455
Si Na 3.456(6) 4_345
Si Na 3.480(7) 4_445
Mg1 O2 2.041(9) 4_455
Mg1 O2 2.041(9) 3
Mg1 F 2.034(5) 2
Mg1 F 2.034(5) .
Mg1 O1 2.054(9) .
Mg1 O1 2.054(9) 2
Mg1 Mg3 2.974(10) .
Mg1 Mg2 3.096(10) .
Mg1 Mg2 3.087(5) 3_445
Mg1 Mg2 3.087(5) 3_545
Mg1 Mg3 3.150(5) 3
Mg1 Mg3 3.150(5) 3_455
Mg2 F 2.107(7) 3
Mg2 F 2.107(7) 4_455
Mg2 O1 2.067(6) 3
Mg2 O1 2.067(6) 4_455
Mg2 O2 2.130(7) 3
Mg2 O2 2.130(7) 4_455
Mg2 Mg3 3.036(3) 3_455
Mg2 Mg3 3.036(3) 3
Mg2 Mg1 3.087(5) 3
Mg2 Mg1 3.087(5) 3_455
Mg2 Mg3 3.201(7) 1_565
Mg3 O2 2.081(7) 1_655
Mg3 O2 2.081(7) 2_455
Mg3 O1 2.058(8) 2
Mg3 O1 2.058(8) .
Mg3 F 2.083(7) 4_445
Mg3 F 2.083(7) 3_545
Mg3 Mg2 3.036(3) 3_545
Mg3 Mg2 3.036(3) 3_445
Mg3 Mg1 3.150(5) 3_445
Mg3 Mg1 3.150(5) 3_545
Mg3 Mg2 3.201(7) 1_545
Na O7 2.745(19) .
Na O4 2.438(9) 2_455
Na O6 2.498(4) .
Na O3 2.548(7) 4_455
Na O5 2.543(9) 4_355
Na O8 2.498(10) 3_556
Na Si 3.348(8) 2_455
Na Si1 3.426(6) 2_455
Na Al 3.426(6) 2_455
Na Si 3.456(6) 4_355
Na Si1 3.420(8) 4_455
Na Al 3.420(8) 4_455
F Mg2 2.107(7) 3_445
F Mg3 2.083(7) 3_455
O1 Mg2 2.067(6) 3_445
O2 Mg1 2.041(9) 3_445
O2 Mg3 2.081(7) 1_455
O2 Mg2 2.130(7) 3_445
O3 Si1 1.786(11) 3_445
O3 Al 1.786(11) 3_445
O3 Na 2.548(7) 4_445
O4 Na 2.438(9) 2_455
O5 Si1 1.695(7) 1_455
O5 Al 1.695(7) 1_455
O5 Na 2.543(9) 4_345
O8 Na 2.498(10) 3_444
O8 Na 2.498(10) 4_445
O6 Na 2.498(4) 2_456
O7 Na 2.745(19) 2_556
